data_4335086
loop_
_publ_author_name
'Joaqu\'in Garc\'ia-\'Alvarez'
'Josefina D\'iez'
'Cristian Vidal'
'Cristian Vicent'

_publ_contact_author
;     Josefina D\'iez
      Departamento de Qu\'imica Org\'anica e Inorg\'anica
      Facultad de Qu\'imica
      Universidad de Oviedo
      Avda. Juli\'an Claver\'ia, 8
      33006 Oviedo
      Spain
;
_publ_contact_author_email jdv@uniovi.es
_publ_contact_author_fax '0034 98 5103446'
_publ_contact_author_phone '0034 98 5102960'
_publ_section_title
;
 New Ag(I)-Iminophosphorane Coordination Polymers as Efficient Catalysts
 Precursors for the MW-Assisted Meyer-Schuster Rearrangement of
 Propargylic Alcohols in Water
;
_journal_name_full 'Inorganic Chemistry'
_journal_page_first 6533
_journal_page_last 6542
_journal_paper_doi 10.1021/ic400511d
_journal_volume 52
_journal_year 2013
_chemical_compound_source synthesis
_chemical_formula_moiety 'C52 H104 Ag4 N16 O16 P8 S4, 4(F6 Sb)'
_chemical_formula_sum 'C52 H104 Ag4 F24 N16 O16 P8 S4 Sb4'
_chemical_formula_weight 2959.99
_chemical_name_systematic
;
 ?
;
_space_group_IT_number 2
_symmetry_cell_setting triclinic
_symmetry_Int_Tables_number 2
_symmetry_space_group_name_Hall '-P 1'
_symmetry_space_group_name_H-M 'P -1'
_atom_sites_solution_hydrogens geom
_atom_sites_solution_primary direct
_atom_sites_solution_secondary difmap
_audit_creation_method SHELXL-97
_cell_angle_alpha 92.271(3)
_cell_angle_beta 91.468(3)
_cell_angle_gamma 93.049(3)
_cell_formula_units_Z 2
_cell_length_a 13.3063(5)
_cell_length_b 14.7998(5)
_cell_length_c 25.4223(8)
_cell_measurement_reflns_used 13343
_cell_measurement_temperature 150(2)
_cell_measurement_theta_max 73.6683
_cell_measurement_theta_min 2.9934
_cell_volume 4993.5(3)
_computing_cell_refinement
;
CrysAlis RED, Oxford Diffraction Ltd.,
Version 1.171.32.15 (release 10-01-2008 CrysAlis171 .NET)
(compiled Jan 10 2008,16:37:18)
;
_computing_data_collection
;
CrysAlis CCD, Oxford Diffraction Ltd.,
Version 1.171.32.15 (release 10-01-2008 CrysAlis171 .NET)
(compiled Jan 10 2008,16:37:18)
;
_computing_data_reduction
;
CrysAlis RED, Oxford Diffraction Ltd.,
Version 1.171.32.15 (release 10-01-2008 CrysAlis171 .NET)
(compiled Jan 10 2008,16:37:18)
;
_computing_molecular_graphics 'PLATON (Spek, 2007)'
_computing_publication_material 'WinGX publication routines (Farrugia, 1999)'
_computing_structure_refinement 'SHELXL-97 (Sheldrick, 2008)'
_computing_structure_solution 'DIRDIF-2008 ( Beurskens, 2008)'
_diffrn_ambient_temperature 150(2)
_diffrn_detector_area_resol_mean 8.2640
_diffrn_measured_fraction_theta_full 0.956
_diffrn_measured_fraction_theta_max 0.882
_diffrn_measurement_device
; 
165 mm Onyx CCD detector in \k-geometry diffractometer
;
_diffrn_measurement_device_type 'Xcalibur, Onyx, Nova'
_diffrn_measurement_method '\w scans'
_diffrn_radiation_monochromator graphite
_diffrn_radiation_source 'Nova (Cu) x-ray Source'
_diffrn_radiation_type CuK\a
_diffrn_radiation_wavelength 1.54184
_diffrn_reflns_av_R_equivalents 0.0584
_diffrn_reflns_av_sigmaI/netI 0.0673
_diffrn_reflns_limit_h_max 16
_diffrn_reflns_limit_h_min -16
_diffrn_reflns_limit_k_max 17
_diffrn_reflns_limit_k_min -17
_diffrn_reflns_limit_l_max 31
_diffrn_reflns_limit_l_min -31
_diffrn_reflns_number 37861
_diffrn_reflns_theta_full 67.00
_diffrn_reflns_theta_max 74.50
_diffrn_reflns_theta_min 2.99
_exptl_absorpt_coefficient_mu 17.545
_exptl_absorpt_correction_T_max 1.00000
_exptl_absorpt_correction_T_min 0.54702
_exptl_absorpt_correction_type multi-scan
_exptl_absorpt_process_details
;
CrysAlis RED, Oxford Diffraction Ltd.,
Version 1.171.32.15 (release 10-01-2008 CrysAlis171 .NET)
(compiled Jan 10 2008,16:37:18)
empirical absorption correction using spherical harmonics,
 implemented in SCALE3 ABSPACK scaling algorithm.
;
_exptl_crystal_colour colorless
_exptl_crystal_density_diffrn 1.969
_exptl_crystal_description prism
_exptl_crystal_F_000 2896
_exptl_crystal_size_max 0.11
_exptl_crystal_size_mid 0.05
_exptl_crystal_size_min 0.04
_refine_diff_density_max 3.261
_refine_diff_density_min -1.662
_refine_diff_density_rms 0.178
_refine_ls_extinction_method none
_refine_ls_goodness_of_fit_ref 1.018
_refine_ls_hydrogen_treatment mixed
_refine_ls_matrix_type full
_refine_ls_number_parameters 1168
_refine_ls_number_reflns 18020
_refine_ls_number_restraints 17
_refine_ls_restrained_S_all 1.018
_refine_ls_R_factor_all 0.1104
_refine_ls_R_factor_gt 0.0705
_refine_ls_shift/su_max 0.004
_refine_ls_shift/su_mean 0.000
_refine_ls_structure_factor_coef Fsqd
_refine_ls_weighting_details 'calc w=1/[\s^2^(Fo^2^)+(0.0883P)^2^+54.2637P] where P=(Fo^2^+2Fc^2^)/3'
_refine_ls_weighting_scheme calc
_refine_ls_wR_factor_gt 0.1775
_refine_ls_wR_factor_ref 0.2031
_reflns_number_gt 11929
_reflns_number_total 18020
_reflns_threshold_expression >2\s(I)
_cod_data_source_file ic400511d_si_002_1.cif
_cod_data_source_block 6a
_cod_database_code 4335086

loop_
_symmetry_equiv_pos_as_xyz
'x, y, z'
'-x, -y, -z'

loop_
_atom_site_label
_atom_site_type_symbol
_atom_site_fract_x
_atom_site_fract_y
_atom_site_fract_z
_atom_site_U_iso_or_equiv
_atom_site_adp_type
_atom_site_occupancy
_atom_site_symmetry_multiplicity
_atom_site_calc_flag
_atom_site_refinement_flags
C1 C 0.6896(8) 0.5586(8) 0.2709(4) 0.040(3) Uani 1 1 d .
H1A H 0.6986 0.6183 0.2568 0.048 Uiso 1 1 calc R
H1B H 0.6559 0.5647 0.3041 0.048 Uiso 1 1 calc R
C2 C 0.6768(9) 0.4777(8) 0.1639(4) 0.040(3) Uani 1 1 d .
H2A H 0.6362 0.4394 0.1388 0.048 Uiso 1 1 calc R
H2B H 0.6856 0.5373 0.1497 0.048 Uiso 1 1 calc R
C3 C 0.6242(9) 0.3753(8) 0.2514(5) 0.047(3) Uani 1 1 d .
H3A H 0.5962 0.3722 0.2861 0.056 Uiso 1 1 calc R
H3B H 0.5903 0.3289 0.2283 0.056 Uiso 1 1 calc R
C4 C 0.7846(10) 0.4249(8) 0.2930(4) 0.044(3) Uani 1 1 d .
H4A H 0.8529 0.4065 0.2982 0.053 Uiso 1 1 calc R
H4B H 0.7507 0.4186 0.3261 0.053 Uiso 1 1 calc R
C5 C 0.7800(10) 0.3570(8) 0.2023(4) 0.046(3) Uani 1 1 d .
H5A H 0.7470 0.3064 0.1821 0.055 Uiso 1 1 calc R
H5B H 0.8502 0.3439 0.2074 0.055 Uiso 1 1 calc R
C6 C 0.8485(10) 0.4738(9) 0.1402(4) 0.049(3) Uani 1 1 d .
C7 C 0.9502(12) 0.4304(11) 0.1417(6) 0.073(5) Uani 1 1 d .
H7A H 0.9417 0.3686 0.1287 0.110 Uiso 1 1 calc R
H7B H 0.9765 0.4323 0.1772 0.110 Uiso 1 1 calc R
H7C H 0.9963 0.4630 0.1199 0.110 Uiso 1 1 calc R
C8 C 0.8734(9) 0.5713(7) 0.2693(4) 0.036(2) Uani 1 1 d .
C9 C 0.3248(14) 0.4140(11) 0.3174(8) 0.091(6) Uani 1 1 d .
H9A H 0.3089 0.4704 0.3352 0.109 Uiso 1 1 calc R
H9B H 0.2633 0.3871 0.3008 0.109 Uiso 1 1 calc R
C10 C 0.361(2) 0.355(2) 0.3545(10) 0.168(14) Uani 1 1 d .
H10A H 0.3737 0.2983 0.3373 0.252 Uiso 1 1 calc R
H10B H 0.3114 0.3457 0.3809 0.252 Uiso 1 1 calc R
H10C H 0.4220 0.3813 0.3708 0.252 Uiso 1 1 calc R
C11 C 0.2894(16) 0.4824(15) 0.1695(9) 0.138(9) Uani 1 1 d DU
H11A H 0.2721 0.5194 0.1403 0.166 Uiso 1 1 calc R
H11B H 0.3466 0.4480 0.1600 0.166 Uiso 1 1 calc R
C12 C 0.209(2) 0.425(2) 0.1809(14) 0.229(17) Uani 1 1 d DU
H12A H 0.2299 0.3826 0.2060 0.344 Uiso 1 1 calc R
H12B H 0.1841 0.3930 0.1493 0.344 Uiso 1 1 calc R
H12C H 0.1564 0.4597 0.1955 0.344 Uiso 1 1 calc R
C13 C 0.9754(9) 0.5355(8) 0.2775(5) 0.044(3) Uani 1 1 d .
H13A H 1.0239 0.5707 0.2585 0.066 Uiso 1 1 calc R
H13B H 0.9743 0.4735 0.2649 0.066 Uiso 1 1 calc R
H13C H 0.9934 0.5394 0.3143 0.066 Uiso 1 1 calc R
C14 C 1.1466(12) 0.8934(10) 0.0608(6) 0.066(4) Uani 1 1 d .
H14A H 1.0910 0.9316 0.0676 0.079 Uiso 1 1 calc R
H14B H 1.1318 0.8578 0.0284 0.079 Uiso 1 1 calc R
C15 C 1.2429(11) 0.9498(11) 0.0569(6) 0.068(4) Uani 1 1 d .
H15A H 1.2572 0.9833 0.0895 0.103 Uiso 1 1 calc R
H15B H 1.2363 0.9910 0.0290 0.103 Uiso 1 1 calc R
H15C H 1.2969 0.9110 0.0496 0.103 Uiso 1 1 calc R
C16 C 1.1631(11) 0.6532(11) 0.0432(6) 0.068(4) Uani 1 1 d .
H16A H 1.1934 0.6967 0.0200 0.081 Uiso 1 1 calc R
H16B H 1.2123 0.6416 0.0706 0.081 Uiso 1 1 calc R
C17 C 1.1343(15) 0.5704(11) 0.0139(7) 0.094(6) Uani 1 1 d .
H17A H 1.1183 0.5236 0.0379 0.141 Uiso 1 1 calc R
H17B H 1.1889 0.5530 -0.0076 0.141 Uiso 1 1 calc R
H17C H 1.0764 0.5794 -0.0082 0.141 Uiso 1 1 calc R
C18 C 0.8289(9) 0.8908(8) 0.0760(5) 0.045(3) Uani 1 1 d .
H18A H 0.8304 0.9320 0.1067 0.054 Uiso 1 1 calc R
H18B H 0.8746 0.9159 0.0506 0.054 Uiso 1 1 calc R
C19 C 0.6536(10) 0.9266(9) 0.0764(5) 0.046(3) Uani 1 1 d .
C20 C 0.5498(9) 0.9204(10) 0.0535(5) 0.054(3) Uani 1 1 d .
H20A H 0.5233 0.8588 0.0536 0.081 Uiso 1 1 calc R
H20B H 0.5509 0.9399 0.0179 0.081 Uiso 1 1 calc R
H20C H 0.5081 0.9584 0.0740 0.081 Uiso 1 1 calc R
C21 C 0.7128(9) 0.8133(8) 0.0096(4) 0.045(3) Uani 1 1 d .
H21A H 0.6430 0.8109 -0.0026 0.054 Uiso 1 1 calc R
H21B H 0.7536 0.8331 -0.0193 0.054 Uiso 1 1 calc R
C22 C 0.8472(9) 0.7147(8) 0.0343(4) 0.042(3) Uani 1 1 d .
H22A H 0.8881 0.7383 0.0064 0.050 Uiso 1 1 calc R
H22B H 0.8623 0.6522 0.0393 0.050 Uiso 1 1 calc R
C23 C 0.6749(9) 0.6730(8) 0.0570(4) 0.044(3) Uani 1 1 d .
H23A H 0.6947 0.6109 0.0572 0.053 Uiso 1 1 calc R
H23B H 0.6062 0.6721 0.0432 0.053 Uiso 1 1 calc R
C24 C 0.7765(8) 0.7347(8) 0.1376(4) 0.038(2) Uani 1 1 d .
H24A H 0.8023 0.6810 0.1524 0.046 Uiso 1 1 calc R
H24B H 0.7670 0.7780 0.1664 0.046 Uiso 1 1 calc R
C25 C 0.5964(8) 0.7046(7) 0.1430(4) 0.036(2) Uani 1 1 d .
C26 C 0.6139(9) 0.8023(7) 0.3574(4) 0.036(2) Uani 1 1 d .
C27 C 0.7896(8) 0.7722(7) 0.3643(4) 0.036(2) Uani 1 1 d .
H27A H 0.8229 0.8266 0.3516 0.043 Uiso 1 1 calc R
H27B H 0.7733 0.7314 0.3341 0.043 Uiso 1 1 calc R
C28 C 0.1524(10) 0.6266(10) 0.4523(5) 0.054(3) Uani 1 1 d .
H28A H 0.1388 0.6674 0.4818 0.064 Uiso 1 1 calc R
H28B H 0.0963 0.5821 0.4476 0.064 Uiso 1 1 calc R
C29 C 0.2462(10) 0.5813(11) 0.4626(6) 0.071(5) Uani 1 1 d .
H29A H 0.2578 0.5398 0.4337 0.106 Uiso 1 1 calc R
H29B H 0.2406 0.5488 0.4944 0.106 Uiso 1 1 calc R
H29C H 0.3013 0.6258 0.4663 0.106 Uiso 1 1 calc R
C30 C 0.1784(11) 0.8692(11) 0.4536(6) 0.068(4) Uani 1 1 d .
H30A H 0.2231 0.8264 0.4682 0.082 Uiso 1 1 calc R
H30B H 0.2122 0.8985 0.4250 0.082 Uiso 1 1 calc R
C31 C 0.1557(17) 0.9351(15) 0.4931(10) 0.148(11) Uani 1 1 d .
H31A H 0.1135 0.9785 0.4781 0.222 Uiso 1 1 calc R
H31B H 0.2170 0.9653 0.5068 0.222 Uiso 1 1 calc R
H31C H 0.1213 0.9059 0.5210 0.222 Uiso 1 1 calc R
C32 C 0.8183(8) 0.6127(8) 0.4244(4) 0.039(3) Uani 1 1 d .
H32A H 0.8098 0.5736 0.3929 0.047 Uiso 1 1 calc R
H32B H 0.8620 0.5839 0.4491 0.047 Uiso 1 1 calc R
C33 C 0.6371(9) 0.5766(9) 0.4256(4) 0.044(3) Uani 1 1 d .
C34 C 0.5378(10) 0.5907(11) 0.4495(6) 0.065(4) Uani 1 1 d .
H34A H 0.4862 0.5552 0.4298 0.097 Uiso 1 1 calc R
H34B H 0.5238 0.6536 0.4488 0.097 Uiso 1 1 calc R
H34C H 0.5395 0.5723 0.4853 0.097 Uiso 1 1 calc R
C35 C 0.7192(9) 0.6914(8) 0.4919(4) 0.043(3) Uani 1 1 d .
H35A H 0.6503 0.6965 0.5029 0.052 Uiso 1 1 calc R
H35B H 0.7575 0.6699 0.5214 0.052 Uiso 1 1 calc R
C36 C 0.8682(9) 0.7875(8) 0.4679(4) 0.043(3) Uani 1 1 d .
H36A H 0.9084 0.7640 0.4961 0.052 Uiso 1 1 calc R
H36B H 0.8911 0.8498 0.4626 0.052 Uiso 1 1 calc R
C37 C 0.7010(9) 0.8342(8) 0.4445(4) 0.040(3) Uani 1 1 d .
H37A H 0.7309 0.8955 0.4447 0.048 Uiso 1 1 calc R
H37B H 0.6335 0.8373 0.4578 0.048 Uiso 1 1 calc R
C38 C 0.5180(9) 0.8363(9) 0.3814(5) 0.045(3) Uani 1 1 d .
H38A H 0.4678 0.8415 0.3541 0.068 Uiso 1 1 calc R
H38B H 0.5326 0.8945 0.3988 0.068 Uiso 1 1 calc R
H38C H 0.4934 0.7943 0.4065 0.068 Uiso 1 1 calc R
C39 C 0.4959(9) 0.6747(9) 0.1188(5) 0.051(3) Uani 1 1 d .
H39A H 0.4947 0.6112 0.1095 0.077 Uiso 1 1 calc R
H39B H 0.4840 0.7080 0.0878 0.077 Uiso 1 1 calc R
H39C H 0.4443 0.6859 0.1436 0.077 Uiso 1 1 calc R
C40 C 0.3360(13) 1.0181(12) 0.3385(7) 0.080(5) Uani 1 1 d .
H40A H 0.3073 0.9773 0.3637 0.096 Uiso 1 1 calc R
H40B H 0.4020 1.0401 0.3520 0.096 Uiso 1 1 calc R
C41 C 0.274(2) 1.0920(17) 0.3338(10) 0.143(10) Uani 1 1 d .
H41A H 0.3070 1.1366 0.3128 0.215 Uiso 1 1 calc R
H41B H 0.2632 1.1181 0.3682 0.215 Uiso 1 1 calc R
H41C H 0.2111 1.0715 0.3174 0.215 Uiso 1 1 calc R
C42 C 0.3586(12) 1.0990(10) 0.1891(6) 0.067(4) Uani 1 1 d .
H42A H 0.2942 1.0691 0.1967 0.081 Uiso 1 1 calc R
H42B H 0.3783 1.0781 0.1545 0.081 Uiso 1 1 calc R
C43 C 0.3510(13) 1.2008(10) 0.1913(7) 0.083(5) Uani 1 1 d .
H43A H 0.3299 1.2203 0.2255 0.124 Uiso 1 1 calc R
H43B H 0.3027 1.2171 0.1651 0.124 Uiso 1 1 calc R
H43C H 0.4155 1.2295 0.1845 0.124 Uiso 1 1 calc R
C44 C 0.7198(9) 1.0316(9) 0.3409(4) 0.045(3) Uani 1 1 d .
H44A H 0.6852 1.0693 0.3658 0.054 Uiso 1 1 calc R
H44B H 0.7229 0.9719 0.3550 0.054 Uiso 1 1 calc R
C45 C 0.8971(9) 1.0313(9) 0.3633(5) 0.048(3) Uani 1 1 d .
C46 C 1.0028(11) 1.0715(10) 0.3608(6) 0.068(4) Uani 1 1 d .
H46A H 1.0142 1.1178 0.3882 0.102 Uiso 1 1 calc R
H46B H 1.0123 1.0975 0.3272 0.102 Uiso 1 1 calc R
H46C H 1.0495 1.0250 0.3654 0.102 Uiso 1 1 calc R
C47 C 0.8312(11) 1.1513(8) 0.3043(5) 0.054(3) Uani 1 1 d .
H47A H 0.8030 1.2005 0.3243 0.064 Uiso 1 1 calc R
H47B H 0.9023 1.1672 0.3005 0.064 Uiso 1 1 calc R
C48 C 0.6737(10) 1.1330(8) 0.2543(5) 0.049(3) Uani 1 1 d .
H48A H 0.6435 1.1363 0.2194 0.059 Uiso 1 1 calc R
H48B H 0.6464 1.1790 0.2773 0.059 Uiso 1 1 calc R
C49 C 0.8275(10) 1.0860(8) 0.2147(5) 0.047(3) Uani 1 1 d .
H49A H 0.8980 1.1050 0.2115 0.056 Uiso 1 1 calc R
H49B H 0.7946 1.0930 0.1807 0.056 Uiso 1 1 calc R
C50 C 0.7163(9) 0.9503(7) 0.2354(4) 0.040(3) Uani 1 1 d .
H50A H 0.7195 0.8910 0.2501 0.048 Uiso 1 1 calc R
H50B H 0.6797 0.9432 0.2019 0.048 Uiso 1 1 calc R
C51 C 0.8986(8) 0.9372(8) 0.2343(4) 0.036(2) Uani 1 1 d .
C52 C 1.0035(9) 0.9743(8) 0.2255(5) 0.048(3) Uani 1 1 d .
H52A H 1.0503 0.9426 0.2463 0.072 Uiso 1 1 calc R
H52B H 1.0089 1.0376 0.2356 0.072 Uiso 1 1 calc R
H52C H 1.0185 0.9665 0.1889 0.072 Uiso 1 1 calc R
Ag1 Ag 0.47708(6) 0.75595(6) 0.25015(3) 0.0409(2) Uani 1 1 d .
Ag2 Ag 0.27557(7) 0.70831(7) 0.30575(4) 0.0500(2) Uani 1 1 d .
Ag3 Ag 1.00728(7) 0.75133(6) 0.24909(3) 0.0439(2) Uani 1 1 d .
Ag4 Ag 0.27919(7) 0.79854(7) 0.19893(4) 0.0483(2) Uani 1 1 d .
F1 F 0.0603(9) 0.1133(7) 0.0377(3) 0.098(3) Uani 1 1 d .
F2 F -0.0590(11) 0.2293(8) 0.0686(5) 0.126(5) Uani 1 1 d .
F3 F -0.0538(8) 0.0673(6) 0.1129(4) 0.095(3) Uani 1 1 d .
F4 F 0.1346(9) 0.1010(8) 0.1357(5) 0.119(4) Uani 1 1 d .
F5 F 0.1268(9) 0.2610(8) 0.0947(4) 0.109(4) Uani 1 1 d .
F6 F 0.0039(8) 0.2156(6) 0.1684(3) 0.094(3) Uani 1 1 d .
F7 F 0.9945(6) 0.3188(5) 0.3263(3) 0.0571(19) Uani 1 1 d .
F8 F 0.9361(7) 0.2689(6) 0.4201(4) 0.081(3) Uani 1 1 d .
F9 F 0.9284(6) 0.4408(5) 0.3928(3) 0.063(2) Uani 1 1 d .
F10 F 1.0591(7) 0.3968(6) 0.4654(3) 0.071(2) Uani 1 1 d .
F11 F 1.1192(6) 0.4441(6) 0.3711(3) 0.070(2) Uani 1 1 d .
F12 F 1.1271(6) 0.2752(6) 0.3988(3) 0.070(2) Uani 1 1 d .
F13 F 0.5766(9) 0.0758(8) 0.4367(5) 0.115(4) Uani 1 1 d .
F14 F 0.7034(8) 0.2148(9) 0.4299(5) 0.118(4) Uani 1 1 d .
F15 F 0.5800(12) 0.2106(10) 0.5096(4) 0.144(5) Uani 1 1 d .
F16 F 0.5503(12) 0.3283(8) 0.4371(5) 0.133(5) Uani 1 1 d .
F17 F 0.4262(9) 0.1836(10) 0.4426(5) 0.136(5) Uani 1 1 d .
F18 F 0.5491(9) 0.1946(9) 0.3628(4) 0.110(4) Uani 1 1 d .
F19 F 0.5177(9) 0.3225(8) 0.1095(6) 0.133(5) Uani 1 1 d .
F20 F 0.6350(10) 0.2014(9) 0.1377(4) 0.130(5) Uani 1 1 d .
F21 F 0.6964(7) 0.3266(7) 0.0712(3) 0.080(3) Uani 1 1 d .
F22 F 0.6601(11) 0.1554(9) 0.0362(6) 0.146(5) Uani 1 1 d .
F23 F 0.5380(11) 0.2801(8) 0.0100(4) 0.147(6) Uani 1 1 d .
F24 F 0.4797(8) 0.1542(7) 0.0739(4) 0.096(3) Uani 1 1 d .
N1 N 0.7885(7) 0.5214(6) 0.2799(3) 0.038(2) Uani 1 1 d .
N2 N 0.7745(7) 0.4400(6) 0.1712(4) 0.042(2) Uani 1 1 d .
N3 N 0.7340(7) 0.3643(6) 0.2537(4) 0.041(2) Uani 1 1 d .
N4 N 0.5046(7) 0.5201(7) 0.2137(4) 0.045(2) Uani 1 1 d .
N5 N 0.9744(7) 0.7938(7) 0.1242(4) 0.045(2) Uani 1 1 d .
N6 N 0.7259(7) 0.8813(7) 0.0528(3) 0.041(2) Uani 1 1 d .
N7 N 0.7390(7) 0.7225(7) 0.0221(3) 0.042(2) Uani 1 1 d .
N8 N 0.6776(7) 0.7103(6) 0.1115(3) 0.040(2) Uani 1 1 d .
N9 N 0.6945(7) 0.7964(7) 0.3896(3) 0.038(2) Uani 1 1 d .
N10 N -0.0208(7) 0.7028(7) 0.3808(4) 0.040(2) Uani 1 1 d .
N11 N 0.7199(7) 0.6238(6) 0.4480(3) 0.039(2) Uani 1 1 d .
N12 N 0.7603(7) 0.7810(7) 0.4798(3) 0.039(2) Uani 1 1 d .
N13 N 0.5391(7) 0.9866(7) 0.2896(3) 0.041(2) Uani 1 1 d .
N14 N 0.8221(8) 1.0701(7) 0.3349(4) 0.045(2) Uani 1 1 d .
N15 N 0.7839(7) 1.1456(6) 0.2527(4) 0.041(2) Uani 1 1 d .
N16 N 0.8207(7) 0.9880(6) 0.2268(4) 0.039(2) Uani 1 1 d .
O1 O 0.3992(7) 0.4328(6) 0.2767(4) 0.062(3) Uani 1 1 d .
O2 O 0.3134(7) 0.5391(7) 0.2165(4) 0.071(3) Uani 1 1 d DU
O3 O 0.8339(7) 0.5355(6) 0.1116(3) 0.055(2) Uani 1 1 d .
O4 O 0.8666(6) 0.6498(5) 0.2541(3) 0.0446(19) Uani 1 1 d .
O5 O 1.1624(6) 0.8335(6) 0.1052(3) 0.049(2) Uani 1 1 d .
O6 O 1.0735(6) 0.6899(6) 0.0669(3) 0.049(2) Uani 1 1 d .
O7 O 0.6725(7) 0.9740(7) 0.1178(3) 0.059(2) Uani 1 1 d .
O8 O 0.6076(6) 0.7231(6) 0.1910(3) 0.0416(18) Uani 1 1 d .
O9 O 0.6188(6) 0.7836(6) 0.3096(3) 0.0439(19) Uani 1 1 d .
O10 O 0.1655(6) 0.6781(6) 0.4036(3) 0.0414(18) Uani 1 1 d .
O11 O 0.0865(6) 0.8220(6) 0.4339(3) 0.0452(19) Uani 1 1 d .
O12 O 0.6443(7) 0.5259(6) 0.3870(4) 0.058(2) Uani 1 1 d .
O13 O 0.3474(7) 0.9676(6) 0.2880(4) 0.061(2) Uani 1 1 d .
O14 O 0.4354(6) 1.0790(5) 0.2292(4) 0.053(2) Uani 1 1 d .
O15 O 0.8771(7) 0.9663(6) 0.3898(3) 0.058(2) Uani 1 1 d .
O16 O 0.8839(6) 0.8581(5) 0.2467(3) 0.0454(19) Uani 1 1 d .
P1 P 0.4108(2) 0.5254(2) 0.25022(15) 0.0516(8) Uani 1 1 d .
P2 P 0.6121(2) 0.48611(19) 0.22547(11) 0.0366(6) Uani 1 1 d .
P3 P 1.0808(2) 0.7568(2) 0.11597(10) 0.0381(6) Uani 1 1 d .
P4 P 0.8685(2) 0.7823(2) 0.09473(10) 0.0373(6) Uani 1 1 d .
P5 P 0.8752(2) 0.71889(19) 0.40806(10) 0.0338(6) Uani 1 1 d .
P6 P 0.0870(2) 0.7482(2) 0.38795(10) 0.0364(6) Uani 1 1 d .
P7 P 0.4410(2) 0.9841(2) 0.25338(13) 0.0477(7) Uani 1 1 d .
P8 P 0.6500(2) 1.0229(2) 0.27945(11) 0.0377(6) Uani 1 1 d .
S1 S 0.4243(3) 0.6269(2) 0.30656(13) 0.0538(8) Uani 1 1 d .
S2 S 0.1403(2) 0.8046(2) 0.32246(11) 0.0440(7) Uani 1 1 d .
S3 S 1.1346(2) 0.6968(2) 0.18004(11) 0.0425(7) Uani 1 1 d .
S4 S 0.4336(2) 0.8876(2) 0.19476(12) 0.0485(7) Uani 1 1 d .
Sb1 Sb 0.03400(7) 0.16533(6) 0.10349(3) 0.0541(2) Uani 1 1 d .
Sb2 Sb 1.02725(6) 0.35655(6) 0.39567(3) 0.0444(2) Uani 1 1 d .
Sb3 Sb 0.56518(10) 0.20297(10) 0.43611(4) 0.0879(4) Uani 1 1 d .
Sb4 Sb 0.58985(8) 0.23949(7) 0.07190(3) 0.0644(3) Uani 1 1 d .

loop_
_atom_site_aniso_label
_atom_site_aniso_U_11
_atom_site_aniso_U_22
_atom_site_aniso_U_33
_atom_site_aniso_U_23
_atom_site_aniso_U_13
_atom_site_aniso_U_12
C1 0.043(6) 0.042(7) 0.037(6) 0.004(5) 0.000(5) 0.005(5)
C2 0.060(7) 0.033(6) 0.026(5) 0.004(4) -0.003(5) 0.003(5)
C3 0.055(8) 0.035(7) 0.051(7) 0.012(5) -0.012(6) -0.003(6)
C4 0.066(8) 0.036(7) 0.031(5) 0.002(5) -0.007(5) 0.004(6)
C5 0.069(8) 0.028(6) 0.042(6) 0.006(5) -0.004(6) 0.009(6)
C6 0.070(9) 0.052(8) 0.026(5) -0.003(5) 0.007(5) 0.012(6)
C7 0.078(11) 0.076(11) 0.072(10) 0.021(8) 0.028(8) 0.035(9)
C8 0.051(7) 0.033(6) 0.023(5) 0.001(4) 0.000(4) 0.002(5)
C9 0.092(13) 0.049(10) 0.137(17) 0.032(10) 0.048(12) 0.007(9)
C10 0.16(2) 0.22(3) 0.15(2) 0.10(2) 0.09(2) 0.09(2)
C11 0.108(15) 0.109(16) 0.19(2) -0.039(13) -0.089(15) 0.033(12)
C12 0.21(3) 0.17(3) 0.29(4) -0.08(3) -0.06(3) -0.06(2)
C13 0.053(7) 0.035(7) 0.046(6) 0.011(5) -0.002(5) 0.011(5)
C14 0.074(10) 0.068(10) 0.055(8) 0.028(7) -0.004(7) -0.008(8)
C15 0.070(10) 0.064(10) 0.073(10) 0.020(8) 0.010(8) -0.005(8)
C16 0.059(9) 0.088(12) 0.057(8) -0.025(8) 0.007(7) 0.028(8)
C17 0.117(15) 0.066(11) 0.098(13) -0.036(10) 0.042(11) 0.008(10)
C18 0.053(7) 0.041(7) 0.041(6) 0.001(5) -0.011(5) -0.001(6)
C19 0.053(7) 0.049(8) 0.038(6) 0.014(5) -0.006(5) 0.009(6)
C20 0.047(7) 0.062(9) 0.053(7) 0.004(6) -0.011(6) 0.006(6)
C21 0.051(7) 0.043(7) 0.041(6) 0.016(5) -0.012(5) 0.001(6)
C22 0.053(7) 0.046(7) 0.028(5) 0.003(5) -0.005(5) 0.009(6)
C23 0.056(7) 0.048(7) 0.027(5) 0.002(5) -0.007(5) 0.002(6)
C24 0.040(6) 0.037(6) 0.038(6) 0.008(5) -0.010(5) 0.001(5)
C25 0.044(6) 0.035(6) 0.030(5) 0.013(4) 0.000(4) 0.004(5)
C26 0.047(6) 0.026(6) 0.036(6) 0.009(4) -0.005(5) 0.006(5)
C27 0.049(7) 0.034(6) 0.024(5) 0.002(4) 0.002(4) 0.005(5)
C28 0.054(8) 0.068(9) 0.040(6) 0.019(6) -0.002(6) 0.000(7)
C29 0.054(9) 0.086(12) 0.074(10) 0.038(9) -0.022(7) 0.007(8)
C30 0.069(10) 0.072(10) 0.059(9) -0.021(7) -0.006(7) -0.021(8)
C31 0.125(19) 0.121(18) 0.18(2) -0.119(18) -0.048(17) 0.007(15)
C32 0.032(6) 0.051(7) 0.035(6) 0.009(5) -0.002(4) 0.003(5)
C33 0.047(7) 0.049(8) 0.037(6) 0.012(5) 0.003(5) 0.007(6)
C34 0.050(8) 0.079(11) 0.065(9) 0.009(8) 0.007(7) -0.004(7)
C35 0.049(7) 0.050(8) 0.032(5) 0.013(5) 0.003(5) 0.006(6)
C36 0.059(8) 0.042(7) 0.028(5) 0.003(5) -0.008(5) 0.008(6)
C37 0.046(7) 0.051(7) 0.024(5) -0.001(5) 0.003(4) 0.016(5)
C38 0.044(7) 0.048(8) 0.046(6) 0.010(5) 0.007(5) 0.011(5)
C39 0.051(7) 0.053(8) 0.049(7) 0.014(6) -0.008(6) -0.002(6)
C40 0.080(12) 0.075(12) 0.084(12) -0.025(9) 0.021(9) 0.002(9)
C41 0.18(3) 0.13(2) 0.13(2) -0.030(16) 0.004(18) 0.085(19)
C42 0.070(10) 0.050(9) 0.083(10) 0.023(8) -0.026(8) 0.009(7)
C43 0.092(12) 0.049(10) 0.108(14) 0.021(9) -0.028(10) 0.013(8)
C44 0.052(7) 0.048(7) 0.035(6) 0.009(5) 0.002(5) -0.003(6)
C45 0.044(7) 0.056(8) 0.043(6) -0.013(6) -0.001(5) -0.001(6)
C46 0.071(10) 0.062(10) 0.070(10) 0.013(8) -0.018(8) -0.009(8)
C47 0.069(9) 0.039(7) 0.051(7) -0.005(6) 0.001(6) -0.006(6)
C48 0.061(8) 0.039(7) 0.050(7) 0.004(5) 0.001(6) 0.020(6)
C49 0.064(8) 0.026(6) 0.052(7) 0.014(5) 0.006(6) 0.007(5)
C50 0.056(7) 0.020(6) 0.044(6) 0.007(4) 0.004(5) -0.006(5)
C51 0.042(6) 0.039(7) 0.029(5) -0.004(4) -0.004(4) 0.007(5)
C52 0.047(7) 0.035(7) 0.064(8) 0.008(6) 0.007(6) 0.004(5)
Ag1 0.0394(4) 0.0446(5) 0.0389(4) 0.0050(3) -0.0025(3) 0.0048(4)
Ag2 0.0485(5) 0.0543(6) 0.0483(5) 0.0078(4) 0.0029(4) 0.0088(4)
Ag3 0.0481(5) 0.0398(5) 0.0443(4) 0.0079(4) -0.0008(4) 0.0047(4)
Ag4 0.0448(5) 0.0524(6) 0.0476(5) 0.0082(4) -0.0072(4) 0.0006(4)
F1 0.150(10) 0.082(7) 0.060(5) 0.000(5) 0.028(6) -0.030(6)
F2 0.169(12) 0.091(8) 0.116(9) -0.014(7) -0.063(8) 0.034(8)
F3 0.128(8) 0.077(6) 0.073(6) -0.014(5) 0.034(6) -0.044(6)
F4 0.122(9) 0.109(9) 0.128(10) 0.010(7) -0.042(8) 0.039(7)
F5 0.150(10) 0.106(8) 0.068(6) 0.013(6) 0.026(6) -0.049(7)
F6 0.137(9) 0.079(6) 0.062(5) -0.016(5) 0.035(6) -0.047(6)
F7 0.074(5) 0.055(5) 0.041(4) -0.004(3) -0.018(3) 0.007(4)
F8 0.090(7) 0.061(6) 0.092(6) 0.024(5) 0.014(5) -0.008(5)
F9 0.071(5) 0.064(5) 0.056(4) -0.001(4) -0.011(4) 0.019(4)
F10 0.103(7) 0.075(6) 0.036(4) 0.003(4) -0.022(4) 0.021(5)
F11 0.069(5) 0.064(5) 0.074(5) 0.004(4) -0.011(4) -0.014(4)
F12 0.076(6) 0.059(5) 0.075(5) -0.001(4) -0.015(4) 0.020(4)
F13 0.136(10) 0.099(9) 0.111(9) 0.007(7) 0.038(8) 0.011(7)
F14 0.072(7) 0.169(12) 0.110(9) -0.017(8) 0.003(6) -0.002(7)
F15 0.216(15) 0.149(12) 0.066(7) -0.014(7) 0.033(8) -0.004(11)
F16 0.216(15) 0.083(8) 0.102(9) -0.014(6) 0.032(9) 0.024(9)
F17 0.090(8) 0.184(14) 0.137(11) -0.040(9) 0.048(8) 0.028(8)
F18 0.120(9) 0.153(11) 0.059(6) -0.026(6) 0.000(5) 0.053(8)
F19 0.103(9) 0.094(8) 0.197(14) -0.064(9) 0.043(9) -0.020(7)
F20 0.173(12) 0.138(10) 0.071(6) 0.021(6) -0.068(7) -0.057(9)
F21 0.083(6) 0.097(7) 0.057(5) -0.013(5) -0.003(4) -0.023(5)
F22 0.165(13) 0.108(10) 0.163(13) -0.050(9) 0.032(10) 0.012(9)
F23 0.220(14) 0.116(9) 0.096(8) 0.059(7) -0.109(9) -0.064(9)
F24 0.122(9) 0.089(7) 0.071(6) 0.007(5) -0.029(6) -0.031(6)
N1 0.051(6) 0.026(5) 0.038(5) 0.004(4) -0.009(4) 0.010(4)
N2 0.049(6) 0.036(6) 0.040(5) 0.007(4) -0.005(4) 0.011(4)
N3 0.052(6) 0.030(5) 0.042(5) 0.009(4) -0.014(4) 0.001(4)
N4 0.040(5) 0.048(6) 0.047(6) 0.000(5) -0.002(4) 0.007(4)
N5 0.038(5) 0.057(7) 0.038(5) -0.002(4) -0.011(4) 0.007(5)
N6 0.041(5) 0.046(6) 0.037(5) 0.019(4) -0.010(4) -0.001(4)
N7 0.053(6) 0.047(6) 0.026(4) 0.006(4) -0.004(4) -0.004(5)
N8 0.048(6) 0.043(6) 0.028(4) 0.008(4) -0.004(4) 0.000(4)
N9 0.043(5) 0.047(6) 0.024(4) 0.006(4) 0.000(4) 0.013(4)
N10 0.034(5) 0.046(6) 0.038(5) -0.002(4) -0.004(4) -0.002(4)
N11 0.044(5) 0.042(6) 0.030(4) -0.001(4) 0.001(4) 0.006(4)
N12 0.042(5) 0.057(6) 0.019(4) 0.004(4) -0.004(4) 0.012(4)
N13 0.041(5) 0.047(6) 0.034(5) 0.009(4) -0.005(4) 0.002(4)
N14 0.058(6) 0.036(6) 0.041(5) 0.010(4) -0.005(5) -0.005(5)
N15 0.053(6) 0.030(5) 0.043(5) 0.015(4) 0.004(4) 0.006(4)
N16 0.047(6) 0.030(5) 0.040(5) 0.005(4) 0.001(4) 0.004(4)
O1 0.063(6) 0.035(5) 0.091(7) 0.018(5) 0.019(5) 0.007(4)
O2 0.052(6) 0.059(6) 0.103(8) 0.014(5) -0.010(5) 0.008(5)
O3 0.083(7) 0.045(5) 0.039(4) 0.010(4) 0.010(4) 0.014(5)
O4 0.045(5) 0.039(5) 0.050(5) 0.015(4) -0.008(4) -0.001(4)
O5 0.049(5) 0.060(6) 0.037(4) 0.012(4) 0.000(4) 0.002(4)
O6 0.054(5) 0.055(5) 0.037(4) -0.010(4) 0.005(4) 0.008(4)
O7 0.063(6) 0.066(6) 0.049(5) -0.004(4) -0.002(4) 0.009(5)
O8 0.042(4) 0.054(5) 0.029(4) 0.004(3) 0.001(3) 0.004(4)
O9 0.039(4) 0.061(6) 0.033(4) 0.010(4) -0.003(3) 0.008(4)
O10 0.041(4) 0.053(5) 0.032(4) 0.013(3) -0.002(3) 0.009(4)
O11 0.048(5) 0.052(5) 0.034(4) -0.012(3) -0.005(3) -0.001(4)
O12 0.061(6) 0.057(6) 0.054(5) -0.009(4) -0.005(4) -0.002(5)
O13 0.049(5) 0.057(6) 0.077(6) 0.007(5) 0.013(5) -0.004(4)
O14 0.054(5) 0.033(5) 0.071(6) 0.006(4) -0.012(4) 0.004(4)
O15 0.072(6) 0.059(6) 0.044(5) 0.017(4) -0.005(4) 0.000(5)
O16 0.052(5) 0.029(5) 0.056(5) 0.011(4) -0.002(4) 0.009(4)
P1 0.0443(18) 0.0410(19) 0.071(2) 0.0148(16) 0.0031(16) 0.0064(14)
P2 0.0470(16) 0.0279(15) 0.0354(14) 0.0089(11) -0.0039(12) 0.0038(12)
P3 0.0401(15) 0.0447(17) 0.0296(13) 0.0038(12) -0.0003(11) 0.0032(13)
P4 0.0415(16) 0.0422(17) 0.0284(13) 0.0053(11) -0.0055(11) 0.0037(12)
P5 0.0396(15) 0.0374(16) 0.0245(12) 0.0021(10) -0.0031(11) 0.0041(12)
P6 0.0407(15) 0.0377(16) 0.0304(13) -0.0001(11) -0.0042(11) 0.0029(12)
P7 0.0465(18) 0.0383(18) 0.0588(19) 0.0089(14) -0.0009(15) 0.0029(14)
P8 0.0471(17) 0.0329(16) 0.0337(14) 0.0068(11) -0.0028(12) 0.0049(12)
S1 0.0534(19) 0.051(2) 0.0585(19) 0.0105(15) 0.0038(15) 0.0089(15)
S2 0.0444(16) 0.0525(18) 0.0364(14) 0.0108(12) 0.0013(12) 0.0083(13)
S3 0.0406(15) 0.0504(18) 0.0370(14) 0.0113(12) -0.0043(11) 0.0016(13)
S4 0.0484(17) 0.0454(18) 0.0517(17) 0.0103(13) -0.0042(13) 0.0000(14)
Sb1 0.0691(6) 0.0505(5) 0.0428(4) 0.0089(4) 0.0088(4) -0.0054(4)
Sb2 0.0533(5) 0.0440(5) 0.0360(4) 0.0050(3) -0.0111(3) 0.0054(4)
Sb3 0.0867(8) 0.1177(11) 0.0592(6) -0.0172(6) 0.0210(6) 0.0121(7)
Sb4 0.0773(7) 0.0704(7) 0.0435(5) -0.0038(4) -0.0199(4) 0.0007(5)

loop_
_atom_type_symbol
_atom_type_description
_atom_type_scat_dispersion_real
_atom_type_scat_dispersion_imag
_atom_type_scat_source
C C 0.0181 0.0091 'International Tables Vol C Tables 4.2.6.8 and 6.1.1.4'
H H 0.0000 0.0000 'International Tables Vol C Tables 4.2.6.8 and 6.1.1.4'
Ag Ag 0.1306 4.2820 'International Tables Vol C Tables 4.2.6.8 and 6.1.1.4'
F F 0.0727 0.0534 'International Tables Vol C Tables 4.2.6.8 and 6.1.1.4'
N N 0.0311 0.0180 'International Tables Vol C Tables 4.2.6.8 and 6.1.1.4'
O O 0.0492 0.0322 'International Tables Vol C Tables 4.2.6.8 and 6.1.1.4'
P P 0.2955 0.4335 'International Tables Vol C Tables 4.2.6.8 and 6.1.1.4'
S S 0.3331 0.5567 'International Tables Vol C Tables 4.2.6.8 and 6.1.1.4'
Sb Sb -0.0562 5.8946 'International Tables Vol C Tables 4.2.6.8 and 6.1.1.4'

loop_
_geom_angle_atom_site_label_1
_geom_angle_atom_site_label_2
_geom_angle_atom_site_label_3
_geom_angle
_geom_angle_site_symmetry_1
_geom_angle_site_symmetry_3
N1 C1 P2 111.1(8) . .
N1 C1 H1A 109.4 . .
P2 C1 H1A 109.4 . .
N1 C1 H1B 109.4 . .
P2 C1 H1B 109.4 . .
H1A C1 H1B 108.0 . .
N2 C2 P2 111.2(7) . .
N2 C2 H2A 109.4 . .
P2 C2 H2A 109.4 . .
N2 C2 H2B 109.4 . .
P2 C2 H2B 109.4 . .
H2A C2 H2B 108.0 . .
N3 C3 P2 104.2(8) . .
N3 C3 H3A 110.9 . .
P2 C3 H3A 110.9 . .
N3 C3 H3B 110.9 . .
P2 C3 H3B 110.9 . .
H3A C3 H3B 108.9 . .
N3 C4 N1 114.6(9) . .
N3 C4 H4A 108.6 . .
N1 C4 H4A 108.6 . .
N3 C4 H4B 108.6 . .
N1 C4 H4B 108.6 . .
H4A C4 H4B 107.6 . .
N3 C5 N2 114.0(9) . .
N3 C5 H5A 108.8 . .
N2 C5 H5A 108.8 . .
N3 C5 H5B 108.8 . .
N2 C5 H5B 108.8 . .
H5A C5 H5B 107.6 . .
O3 C6 N2 121.2(12) . .
O3 C6 C7 120.6(12) . .
N2 C6 C7 118.2(11) . .
C6 C7 H7A 109.5 . .
C6 C7 H7B 109.5 . .
H7A C7 H7B 109.5 . .
C6 C7 H7C 109.5 . .
H7A C7 H7C 109.5 . .
H7B C7 H7C 109.5 . .
O4 C8 N1 119.4(10) . .
O4 C8 C13 119.2(10) . .
N1 C8 C13 121.3(10) . .
C10 C9 O1 111.7(16) . .
C10 C9 H9A 109.3 . .
O1 C9 H9A 109.3 . .
C10 C9 H9B 109.3 . .
O1 C9 H9B 109.3 . .
H9A C9 H9B 107.9 . .
C9 C10 H10A 109.5 . .
C9 C10 H10B 109.5 . .
H10A C10 H10B 109.5 . .
C9 C10 H10C 109.5 . .
H10A C10 H10C 109.5 . .
H10B C10 H10C 109.5 . .
C12 C11 O2 107(2) . .
C12 C11 H11A 110.3 . .
O2 C11 H11A 110.3 . .
C12 C11 H11B 110.3 . .
O2 C11 H11B 110.3 . .
H11A C11 H11B 108.6 . .
C11 C12 H12A 109.5 . .
C11 C12 H12B 109.5 . .
H12A C12 H12B 109.5 . .
C11 C12 H12C 109.5 . .
H12A C12 H12C 109.5 . .
H12B C12 H12C 109.5 . .
C8 C13 H13A 109.5 . .
C8 C13 H13B 109.5 . .
H13A C13 H13B 109.5 . .
C8 C13 H13C 109.5 . .
H13A C13 H13C 109.5 . .
H13B C13 H13C 109.5 . .
O5 C14 C15 106.0(11) . .
O5 C14 H14A 110.5 . .
C15 C14 H14A 110.5 . .
O5 C14 H14B 110.5 . .
C15 C14 H14B 110.5 . .
H14A C14 H14B 108.7 . .
C14 C15 H15A 109.5 . .
C14 C15 H15B 109.5 . .
H15A C15 H15B 109.5 . .
C14 C15 H15C 109.5 . .
H15A C15 H15C 109.5 . .
H15B C15 H15C 109.5 . .
C17 C16 O6 109.3(13) . .
C17 C16 H16A 109.8 . .
O6 C16 H16A 109.8 . .
C17 C16 H16B 109.8 . .
O6 C16 H16B 109.8 . .
H16A C16 H16B 108.3 . .
C16 C17 H17A 109.5 . .
C16 C17 H17B 109.5 . .
H17A C17 H17B 109.5 . .
C16 C17 H17C 109.5 . .
H17A C17 H17C 109.5 . .
H17B C17 H17C 109.5 . .
N6 C18 P4 109.8(8) . .
N6 C18 H18A 109.7 . .
P4 C18 H18A 109.7 . .
N6 C18 H18B 109.7 . .
P4 C18 H18B 109.7 . .
H18A C18 H18B 108.2 . .
O7 C19 N6 120.9(11) . .
O7 C19 C20 119.4(12) . .
N6 C19 C20 119.7(11) . .
C19 C20 H20A 109.5 . .
C19 C20 H20B 109.5 . .
H20A C20 H20B 109.5 . .
C19 C20 H20C 109.5 . .
H20A C20 H20C 109.5 . .
H20B C20 H20C 109.5 . .
N7 C21 N6 115.5(9) . .
N7 C21 H21A 108.4 . .
N6 C21 H21A 108.4 . .
N7 C21 H21B 108.4 . .
N6 C21 H21B 108.4 . .
H21A C21 H21B 107.5 . .
N7 C22 P4 103.7(7) . .
N7 C22 H22A 111.0 . .
P4 C22 H22A 111.0 . .
N7 C22 H22B 111.0 . .
P4 C22 H22B 111.0 . .
H22A C22 H22B 109.0 . .
N7 C23 N8 114.3(10) . .
N7 C23 H23A 108.7 . .
N8 C23 H23A 108.7 . .
N7 C23 H23B 108.7 . .
N8 C23 H23B 108.7 . .
H23A C23 H23B 107.6 . .
N8 C24 P4 114.1(7) . .
N8 C24 H24A 108.7 . .
P4 C24 H24A 108.7 . .
N8 C24 H24B 108.7 . .
P4 C24 H24B 108.7 . .
H24A C24 H24B 107.6 . .
O8 C25 N8 119.5(10) . .
O8 C25 C39 121.6(10) . .
N8 C25 C39 118.8(10) . .
O9 C26 N9 120.7(10) . .
O9 C26 C38 121.7(10) . .
N9 C26 C38 117.6(10) . .
N9 C27 P5 113.3(7) . .
N9 C27 H27A 108.9 . .
P5 C27 H27A 108.9 . .
N9 C27 H27B 108.9 . .
P5 C27 H27B 108.9 . .
H27A C27 H27B 107.7 . .
C29 C28 O10 107.6(10) . .
C29 C28 H28A 110.2 . .
O10 C28 H28A 110.2 . .
C29 C28 H28B 110.2 . .
O10 C28 H28B 110.2 . .
H28A C28 H28B 108.5 . .
C28 C29 H29A 109.5 . .
C28 C29 H29B 109.5 . .
H29A C29 H29B 109.5 . .
C28 C29 H29C 109.5 . .
H29A C29 H29C 109.5 . .
H29B C29 H29C 109.5 . .
C31 C30 O11 109.5(14) . .
C31 C30 H30A 109.8 . .
O11 C30 H30A 109.8 . .
C31 C30 H30B 109.8 . .
O11 C30 H30B 109.8 . .
H30A C30 H30B 108.2 . .
C30 C31 H31A 109.5 . .
C30 C31 H31B 109.5 . .
H31A C31 H31B 109.5 . .
C30 C31 H31C 109.5 . .
H31A C31 H31C 109.5 . .
H31B C31 H31C 109.5 . .
N11 C32 P5 111.1(8) . .
N11 C32 H32A 109.4 . .
P5 C32 H32A 109.4 . .
N11 C32 H32B 109.4 . .
P5 C32 H32B 109.4 . .
H32A C32 H32B 108.0 . .
O12 C33 N11 121.2(11) . .
O12 C33 C34 121.2(12) . .
N11 C33 C34 117.6(11) . .
C33 C34 H34A 109.5 . .
C33 C34 H34B 109.5 . .
H34A C34 H34B 109.5 . .
C33 C34 H34C 109.5 . .
H34A C34 H34C 109.5 . .
H34B C34 H34C 109.5 . .
N12 C35 N11 114.5(8) . .
N12 C35 H35A 108.6 . .
N11 C35 H35A 108.6 . .
N12 C35 H35B 108.6 . .
N11 C35 H35B 108.6 . .
H35A C35 H35B 107.6 . .
N12 C36 P5 103.5(7) . .
N12 C36 H36A 111.1 . .
P5 C36 H36A 111.1 . .
N12 C36 H36B 111.1 . .
P5 C36 H36B 111.1 . .
H36A C36 H36B 109.0 . .
N12 C37 N9 113.2(9) . .
N12 C37 H37A 108.9 . .
N9 C37 H37A 108.9 . .
N12 C37 H37B 108.9 . .
N9 C37 H37B 108.9 . .
H37A C37 H37B 107.8 . .
C26 C38 H38A 109.5 . .
C26 C38 H38B 109.5 . .
H38A C38 H38B 109.5 . .
C26 C38 H38C 109.5 . .
H38A C38 H38C 109.5 . .
H38B C38 H38C 109.5 . .
C25 C39 H39A 109.5 . .
C25 C39 H39B 109.5 . .
H39A C39 H39B 109.5 . .
C25 C39 H39C 109.5 . .
H39A C39 H39C 109.5 . .
H39B C39 H39C 109.5 . .
C41 C40 O13 112.9(17) . .
C41 C40 H40A 109.0 . .
O13 C40 H40A 109.0 . .
C41 C40 H40B 109.0 . .
O13 C40 H40B 109.0 . .
H40A C40 H40B 107.8 . .
C40 C41 H41A 109.5 . .
C40 C41 H41B 109.5 . .
H41A C41 H41B 109.5 . .
C40 C41 H41C 109.5 . .
H41A C41 H41C 109.5 . .
H41B C41 H41C 109.5 . .
O14 C42 C43 106.6(12) . .
O14 C42 H42A 110.4 . .
C43 C42 H42A 110.4 . .
O14 C42 H42B 110.4 . .
C43 C42 H42B 110.4 . .
H42A C42 H42B 108.6 . .
C42 C43 H43A 109.5 . .
C42 C43 H43B 109.5 . .
H43A C43 H43B 109.5 . .
C42 C43 H43C 109.5 . .
H43A C43 H43C 109.5 . .
H43B C43 H43C 109.5 . .
N14 C44 P8 111.9(7) . .
N14 C44 H44A 109.2 . .
P8 C44 H44A 109.2 . .
N14 C44 H44B 109.2 . .
P8 C44 H44B 109.2 . .
H44A C44 H44B 107.9 . .
O15 C45 N14 120.3(11) . .
O15 C45 C46 121.5(12) . .
N14 C45 C46 118.3(12) . .
C45 C46 H46A 109.5 . .
C45 C46 H46B 109.5 . .
H46A C46 H46B 109.5 . .
C45 C46 H46C 109.5 . .
H46A C46 H46C 109.5 . .
H46B C46 H46C 109.5 . .
N15 C47 N14 116.5(10) . .
N15 C47 H47A 108.2 . .
N14 C47 H47A 108.2 . .
N15 C47 H47B 108.2 . .
N14 C47 H47B 108.2 . .
H47A C47 H47B 107.3 . .
N15 C48 P8 105.3(8) . .
N15 C48 H48A 110.7 . .
P8 C48 H48A 110.7 . .
N15 C48 H48B 110.7 . .
P8 C48 H48B 110.7 . .
H48A C48 H48B 108.8 . .
N15 C49 N16 115.3(9) . .
N15 C49 H49A 108.5 . .
N16 C49 H49A 108.5 . .
N15 C49 H49B 108.5 . .
N16 C49 H49B 108.5 . .
H49A C49 H49B 107.5 . .
N16 C50 P8 111.5(7) . .
N16 C50 H50A 109.3 . .
P8 C50 H50A 109.3 . .
N16 C50 H50B 109.3 . .
P8 C50 H50B 109.3 . .
H50A C50 H50B 108.0 . .
O16 C51 N16 119.6(10) . .
O16 C51 C52 120.0(10) . .
N16 C51 C52 120.4(10) . .
C51 C52 H52A 109.5 . .
C51 C52 H52B 109.5 . .
H52A C52 H52B 109.5 . .
C51 C52 H52C 109.5 . .
H52A C52 H52C 109.5 . .
H52B C52 H52C 109.5 . .
O8 Ag1 O9 81.2(3) . .
O8 Ag1 S1 114.3(2) . .
O9 Ag1 S1 87.0(2) . .
O8 Ag1 S4 89.0(2) . .
O9 Ag1 S4 115.5(2) . .
S1 Ag1 S4 150.51(11) . .
O8 Ag1 Ag4 115.37(18) . .
O9 Ag1 Ag4 154.8(2) . .
S1 Ag1 Ag4 101.61(8) . .
S4 Ag1 Ag4 50.09(7) . .
O8 Ag1 Ag2 152.9(2) . .
O9 Ag1 Ag2 113.87(18) . .
S1 Ag1 Ag2 48.25(8) . .
S4 Ag1 Ag2 103.02(8) . .
Ag4 Ag1 Ag2 60.06(3) . .
S1 Ag2 S2 167.64(12) . .
S1 Ag2 Ag4 103.49(9) . .
S2 Ag2 Ag4 83.81(7) . .
S1 Ag2 Ag1 52.31(8) . .
S2 Ag2 Ag1 127.86(8) . .
Ag4 Ag2 Ag1 58.23(3) . .
O16 Ag3 O4 82.6(3) . .
O16 Ag3 S3 132.6(2) . .
O4 Ag3 S3 112.3(2) . .
O16 Ag3 S2 108.0(2) . 1_655
O4 Ag3 S2 129.0(2) . 1_655
S3 Ag3 S2 96.71(9) . 1_655
S4 Ag4 S3 164.94(11) . 1_455
S4 Ag4 Ag1 54.38(8) . .
S3 Ag4 Ag1 127.67(8) 1_455 .
S4 Ag4 Ag2 108.16(8) . .
S3 Ag4 Ag2 82.79(7) 1_455 .
Ag1 Ag4 Ag2 61.72(3) . .
C8 N1 C1 119.8(9) . .
C8 N1 C4 125.1(10) . .
C1 N1 C4 114.5(9) . .
C6 N2 C2 115.4(9) . .
C6 N2 C5 125.3(10) . .
C2 N2 C5 117.9(10) . .
C4 N3 C5 117.0(10) . .
C4 N3 C3 111.9(10) . .
C5 N3 C3 114.3(9) . .
P2 N4 P1 130.1(7) . .
P3 N5 P4 136.0(7) . .
C19 N6 C21 127.1(10) . .
C19 N6 C18 118.2(10) . .
C21 N6 C18 114.2(10) . .
C23 N7 C21 117.9(10) . .
C23 N7 C22 113.0(9) . .
C21 N7 C22 113.8(9) . .
C25 N8 C23 122.7(10) . .
C25 N8 C24 117.0(9) . .
C23 N8 C24 118.7(9) . .
C26 N9 C37 123.7(9) . .
C26 N9 C27 116.4(9) . .
C37 N9 C27 118.0(9) . .
P6 N10 P5 133.7(6) . 1_455
C33 N11 C32 118.6(9) . .
C33 N11 C35 125.9(10) . .
C32 N11 C35 115.3(9) . .
C35 N12 C37 117.6(9) . .
C35 N12 C36 115.9(9) . .
C37 N12 C36 111.9(9) . .
P7 N13 P8 130.9(6) . .
C45 N14 C47 127.6(11) . .
C45 N14 C44 116.1(9) . .
C47 N14 C44 115.9(10) . .
C47 N15 C49 116.0(10) . .
C47 N15 C48 112.7(10) . .
C49 N15 C48 113.2(10) . .
C51 N16 C49 125.2(10) . .
C51 N16 C50 120.0(9) . .
C49 N16 C50 114.5(9) . .
C9 O1 P1 122.9(9) . .
C11 O2 P1 120.4(11) . .
C8 O4 Ag3 122.4(7) . .
C14 O5 P3 119.4(8) . .
C16 O6 P3 122.2(8) . .
C25 O8 Ag1 125.9(7) . .
C26 O9 Ag1 125.1(7) . .
C28 O10 P6 120.0(7) . .
C30 O11 P6 121.3(8) . .
C40 O13 P7 122.0(9) . .
C42 O14 P7 122.7(8) . .
C51 O16 Ag3 124.8(7) . .
O1 P1 O2 108.8(6) . .
O1 P1 N4 106.5(5) . .
O2 P1 N4 110.3(6) . .
O1 P1 S1 109.5(4) . .
O2 P1 S1 107.6(4) . .
N4 P1 S1 114.0(4) . .
N4 P2 C3 119.4(6) . .
N4 P2 C2 108.1(5) . .
C3 P2 C2 102.7(6) . .
N4 P2 C1 114.8(5) . .
C3 P2 C1 102.9(5) . .
C2 P2 C1 107.9(5) . .
O6 P3 N5 107.9(5) . .
O6 P3 O5 107.7(5) . .
N5 P3 O5 112.6(5) . .
O6 P3 S3 111.3(4) . .
N5 P3 S3 112.8(4) . .
O5 P3 S3 104.5(3) . .
N5 P4 C24 110.0(5) . .
N5 P4 C18 109.8(6) . .
C24 P4 C18 108.1(6) . .
N5 P4 C22 122.8(5) . .
C24 P4 C22 103.1(5) . .
C18 P4 C22 102.0(5) . .
N10 P5 C32 109.1(5) 1_655 .
N10 P5 C36 121.9(5) 1_655 .
C32 P5 C36 103.6(5) . .
N10 P5 C27 111.2(5) 1_655 .
C32 P5 C27 108.1(5) . .
C36 P5 C27 102.1(5) . .
N10 P6 O10 111.5(5) . .
N10 P6 O11 108.5(5) . .
O10 P6 O11 107.5(4) . .
N10 P6 S2 114.1(4) . .
O10 P6 S2 105.4(3) . .
O11 P6 S2 109.8(4) . .
O13 P7 O14 108.5(5) . .
O13 P7 N13 108.9(5) . .
O14 P7 N13 107.4(5) . .
O13 P7 S4 107.5(4) . .
O14 P7 S4 109.2(4) . .
N13 P7 S4 115.1(4) . .
N13 P8 C48 120.4(6) . .
N13 P8 C44 109.0(5) . .
C48 P8 C44 102.1(6) . .
N13 P8 C50 113.5(5) . .
C48 P8 C50 103.4(5) . .
C44 P8 C50 107.2(6) . .
P1 S1 Ag2 109.14(18) . .
P1 S1 Ag1 99.30(16) . .
Ag2 S1 Ag1 79.43(10) . .
P6 S2 Ag2 99.19(14) . .
P6 S2 Ag3 103.95(15) . 1_455
Ag2 S2 Ag3 102.79(12) . 1_455
P3 S3 Ag4 98.13(14) . 1_655
P3 S3 Ag3 99.46(14) . .
Ag4 S3 Ag3 102.27(11) 1_655 .
P7 S4 Ag4 109.53(17) . .
P7 S4 Ag1 97.30(15) . .
Ag4 S4 Ag1 75.54(9) . .
F2 Sb1 F3 94.3(6) . .
F2 Sb1 F6 93.2(6) . .
F3 Sb1 F6 91.0(4) . .
F2 Sb1 F5 88.0(6) . .
F3 Sb1 F5 177.6(6) . .
F6 Sb1 F5 89.5(4) . .
F2 Sb1 F1 85.9(5) . .
F3 Sb1 F1 87.6(4) . .
F6 Sb1 F1 178.3(5) . .
F5 Sb1 F1 91.9(4) . .
F2 Sb1 F4 176.4(6) . .
F3 Sb1 F4 87.9(6) . .
F6 Sb1 F4 89.6(6) . .
F5 Sb1 F4 89.8(6) . .
F1 Sb1 F4 91.4(5) . .
F12 Sb2 F9 178.8(4) . .
F12 Sb2 F7 91.0(3) . .
F9 Sb2 F7 89.7(3) . .
F12 Sb2 F8 89.5(4) . .
F9 Sb2 F8 91.5(4) . .
F7 Sb2 F8 90.6(4) . .
F12 Sb2 F11 90.2(4) . .
F9 Sb2 F11 88.7(4) . .
F7 Sb2 F11 89.4(3) . .
F8 Sb2 F11 179.7(4) . .
F12 Sb2 F10 90.1(4) . .
F9 Sb2 F10 89.3(3) . .
F7 Sb2 F10 178.8(3) . .
F8 Sb2 F10 89.9(4) . .
F11 Sb2 F10 90.2(4) . .
F14 Sb3 F18 90.1(5) . .
F14 Sb3 F17 176.6(6) . .
F18 Sb3 F17 90.0(6) . .
F14 Sb3 F15 90.4(6) . .
F18 Sb3 F15 179.3(6) . .
F17 Sb3 F15 89.4(6) . .
F14 Sb3 F16 93.5(6) . .
F18 Sb3 F16 91.4(5) . .
F17 Sb3 F16 89.9(7) . .
F15 Sb3 F16 88.8(6) . .
F14 Sb3 F13 88.1(6) . .
F18 Sb3 F13 89.7(5) . .
F17 Sb3 F13 88.6(6) . .
F15 Sb3 F13 90.0(6) . .
F16 Sb3 F13 178.0(5) . .
F22 Sb4 F23 91.3(7) . .
F22 Sb4 F19 178.4(7) . .
F23 Sb4 F19 89.9(7) . .
F22 Sb4 F21 92.6(5) . .
F23 Sb4 F21 90.5(5) . .
F19 Sb4 F21 88.4(5) . .
F22 Sb4 F20 92.5(7) . .
F23 Sb4 F20 175.9(7) . .
F19 Sb4 F20 86.2(7) . .
F21 Sb4 F20 90.9(4) . .
F22 Sb4 F24 89.3(6) . .
F23 Sb4 F24 89.4(5) . .
F19 Sb4 F24 89.7(5) . .
F21 Sb4 F24 178.1(5) . .
F20 Sb4 F24 89.0(4) . .

loop_
_geom_bond_atom_site_label_1
_geom_bond_atom_site_label_2
_geom_bond_distance
_geom_bond_site_symmetry_2
C1 N1 1.470(14) .
C1 P2 1.808(12) .
C1 H1A 0.9700 .
C1 H1B 0.9700 .
C2 N2 1.452(14) .
C2 P2 1.808(11) .
C2 H2A 0.9700 .
C2 H2B 0.9700 .
C3 N3 1.479(15) .
C3 P2 1.805(11) .
C3 H3A 0.9700 .
C3 H3B 0.9700 .
C4 N3 1.446(14) .
C4 N1 1.478(14) .
C4 H4A 0.9700 .
C4 H4B 0.9700 .
C5 N3 1.460(15) .
C5 N2 1.490(14) .
C5 H5A 0.9700 .
C5 H5B 0.9700 .
C6 O3 1.211(14) .
C6 N2 1.364(15) .
C6 C7 1.529(18) .
C7 H7A 0.9600 .
C7 H7B 0.9600 .
C7 H7C 0.9600 .
C8 O4 1.245(13) .
C8 N1 1.355(14) .
C8 C13 1.496(15) .
C9 C10 1.40(3) .
C9 O1 1.473(17) .
C9 H9A 0.9700 .
C9 H9B 0.9700 .
C10 H10A 0.9600 .
C10 H10B 0.9600 .
C10 H10C 0.9600 .
C11 C12 1.375(18) .
C11 O2 1.451(16) .
C11 H11A 0.9700 .
C11 H11B 0.9700 .
C12 H12A 0.9600 .
C12 H12B 0.9600 .
C12 H12C 0.9600 .
C13 H13A 0.9600 .
C13 H13B 0.9600 .
C13 H13C 0.9600 .
C14 O5 1.479(14) .
C14 C15 1.500(19) .
C14 H14A 0.9700 .
C14 H14B 0.9700 .
C15 H15A 0.9600 .
C15 H15B 0.9600 .
C15 H15C 0.9600 .
C16 C17 1.44(2) .
C16 O6 1.470(14) .
C16 H16A 0.9700 .
C16 H16B 0.9700 .
C17 H17A 0.9600 .
C17 H17B 0.9600 .
C17 H17C 0.9600 .
C18 N6 1.476(14) .
C18 P4 1.796(12) .
C18 H18A 0.9700 .
C18 H18B 0.9700 .
C19 O7 1.253(15) .
C19 N6 1.342(16) .
C19 C20 1.481(17) .
C20 H20A 0.9600 .
C20 H20B 0.9600 .
C20 H20C 0.9600 .
C21 N7 1.453(15) .
C21 N6 1.460(15) .
C21 H21A 0.9700 .
C21 H21B 0.9700 .
C22 N7 1.476(15) .
C22 P4 1.807(11) .
C22 H22A 0.9700 .
C22 H22B 0.9700 .
C23 N7 1.439(14) .
C23 N8 1.470(13) .
C23 H23A 0.9700 .
C23 H23B 0.9700 .
C24 N8 1.479(14) .
C24 P4 1.794(11) .
C24 H24A 0.9700 .
C24 H24B 0.9700 .
C25 O8 1.244(12) .
C25 N8 1.361(14) .
C25 C39 1.496(16) .
C26 O9 1.240(13) .
C26 N9 1.341(14) .
C26 C38 1.530(15) .
C27 N9 1.488(13) .
C27 P5 1.805(11) .
C27 H27A 0.9700 .
C27 H27B 0.9700 .
C28 C29 1.469(18) .
C28 O10 1.490(13) .
C28 H28A 0.9700 .
C28 H28B 0.9700 .
C29 H29A 0.9600 .
C29 H29B 0.9600 .
C29 H29C 0.9600 .
C30 C31 1.42(2) .
C30 O11 1.443(15) .
C30 H30A 0.9700 .
C30 H30B 0.9700 .
C31 H31A 0.9600 .
C31 H31B 0.9600 .
C31 H31C 0.9600 .
C32 N11 1.469(13) .
C32 P5 1.778(12) .
C32 H32A 0.9700 .
C32 H32B 0.9700 .
C33 O12 1.220(14) .
C33 N11 1.372(15) .
C33 C34 1.489(17) .
C34 H34A 0.9600 .
C34 H34B 0.9600 .
C34 H34C 0.9600 .
C35 N12 1.455(15) .
C35 N11 1.469(14) .
C35 H35A 0.9700 .
C35 H35B 0.9700 .
C36 N12 1.473(15) .
C36 P5 1.803(11) .
C36 H36A 0.9700 .
C36 H36B 0.9700 .
C37 N12 1.459(13) .
C37 N9 1.483(13) .
C37 H37A 0.9700 .
C37 H37B 0.9700 .
C38 H38A 0.9600 .
C38 H38B 0.9600 .
C38 H38C 0.9600 .
C39 H39A 0.9600 .
C39 H39B 0.9600 .
C39 H39C 0.9600 .
C40 C41 1.41(2) .
C40 O13 1.474(17) .
C40 H40A 0.9700 .
C40 H40B 0.9700 .
C41 H41A 0.9600 .
C41 H41B 0.9600 .
C41 H41C 0.9600 .
C42 O14 1.475(15) .
C42 C43 1.51(2) .
C42 H42A 0.9700 .
C42 H42B 0.9700 .
C43 H43A 0.9600 .
C43 H43B 0.9600 .
C43 H43C 0.9600 .
C44 N14 1.462(15) .
C44 P8 1.793(11) .
C44 H44A 0.9700 .
C44 H44B 0.9700 .
C45 O15 1.216(15) .
C45 N14 1.381(16) .
C45 C46 1.502(18) .
C46 H46A 0.9600 .
C46 H46B 0.9600 .
C46 H46C 0.9600 .
C47 N15 1.436(15) .
C47 N14 1.459(15) .
C47 H47A 0.9700 .
C47 H47B 0.9700 .
C48 N15 1.470(16) .
C48 P8 1.788(12) .
C48 H48A 0.9700 .
C48 H48B 0.9700 .
C49 N15 1.438(15) .
C49 N16 1.493(14) .
C49 H49A 0.9700 .
C49 H49B 0.9700 .
C50 N16 1.493(14) .
C50 P8 1.800(12) .
C50 H50A 0.9700 .
C50 H50B 0.9700 .
C51 O16 1.232(13) .
C51 N16 1.327(14) .
C51 C52 1.498(16) .
C52 H52A 0.9600 .
C52 H52B 0.9600 .
C52 H52C 0.9600 .
Ag1 O8 2.384(7) .
Ag1 O9 2.394(8) .
Ag1 S1 2.515(3) .
Ag1 S4 2.531(3) .
Ag1 Ag4 3.0154(12) .
Ag1 Ag2 3.1236(12) .
Ag2 S1 2.371(3) .
Ag2 S2 2.391(3) .
Ag2 Ag4 3.0735(13) .
Ag3 O16 2.339(8) .
Ag3 O4 2.346(8) .
Ag3 S3 2.606(3) .
Ag3 S2 2.607(3) 1_655
Ag4 S4 2.389(3) .
Ag4 S3 2.405(3) 1_455
F1 Sb1 1.862(9) .
F2 Sb1 1.830(11) .
F3 Sb1 1.841(8) .
F4 Sb1 1.874(10) .
F5 Sb1 1.853(10) .
F6 Sb1 1.846(8) .
F7 Sb2 1.862(6) .
F8 Sb2 1.864(8) .
F9 Sb2 1.861(8) .
F10 Sb2 1.878(7) .
F11 Sb2 1.871(8) .
F12 Sb2 1.842(8) .
F13 Sb3 1.896(12) .
F14 Sb3 1.850(10) .
F15 Sb3 1.873(11) .
F16 Sb3 1.875(12) .
F17 Sb3 1.869(11) .
F18 Sb3 1.868(9) .
F19 Sb4 1.851(11) .
F20 Sb4 1.880(9) .
F21 Sb4 1.866(9) .
F22 Sb4 1.822(12) .
F23 Sb4 1.837(8) .
F24 Sb4 1.886(10) .
N4 P2 1.567(10) .
N4 P1 1.578(10) .
N5 P3 1.561(10) .
N5 P4 1.576(9) .
N10 P6 1.555(9) .
N10 P5 1.589(9) 1_455
N13 P7 1.575(9) .
N13 P8 1.576(10) .
O1 P1 1.553(9) .
O2 P1 1.563(10) .
O5 P3 1.566(9) .
O6 P3 1.559(8) .
O10 P6 1.565(8) .
O11 P6 1.568(8) .
O13 P7 1.558(9) .
O14 P7 1.561(9) .
P1 S1 2.032(5) .
P3 S3 2.019(4) .
P5 N10 1.589(9) 1_655
P6 S2 2.020(4) .
P7 S4 2.020(5) .
S2 Ag3 2.607(3) 1_455
S3 Ag4 2.405(3) 1_655

loop_
_geom_torsion_atom_site_label_1
_geom_torsion_atom_site_label_2
_geom_torsion_atom_site_label_3
_geom_torsion_atom_site_label_4
_geom_torsion
_geom_torsion_site_symmetry_1
_geom_torsion_site_symmetry_4
O8 Ag1 Ag2 S1 57.9(4) . .
O9 Ag1 Ag2 S1 -61.8(2) . .
S4 Ag1 Ag2 S1 172.33(14) . .
Ag4 Ag1 Ag2 S1 145.62(12) . .
O8 Ag1 Ag2 S2 -137.7(4) . .
O9 Ag1 Ag2 S2 102.5(2) . .
S1 Ag1 Ag2 S2 164.35(15) . .
S4 Ag1 Ag2 S2 -23.32(13) . .
Ag4 Ag1 Ag2 S2 -50.03(10) . .
O8 Ag1 Ag2 Ag4 -87.7(4) . .
O9 Ag1 Ag2 Ag4 152.5(2) . .
S1 Ag1 Ag2 Ag4 -145.62(12) . .
S4 Ag1 Ag2 Ag4 26.71(8) . .
O8 Ag1 Ag4 S4 -65.1(2) . .
O9 Ag1 Ag4 S4 62.5(4) . .
S1 Ag1 Ag4 S4 170.66(13) . .
Ag2 Ag1 Ag4 S4 145.18(11) . .
O8 Ag1 Ag4 S3 96.3(2) . 1_455
O9 Ag1 Ag4 S3 -136.1(4) . 1_455
S1 Ag1 Ag4 S3 -27.97(13) . 1_455
S4 Ag1 Ag4 S3 161.37(14) . 1_455
Ag2 Ag1 Ag4 S3 -53.45(10) . 1_455
O8 Ag1 Ag4 Ag2 149.7(2) . .
O9 Ag1 Ag4 Ag2 -82.7(4) . .
S1 Ag1 Ag4 Ag2 25.48(9) . .
S4 Ag1 Ag4 Ag2 -145.18(11) . .
S1 Ag2 Ag4 S4 -56.60(13) . .
S2 Ag2 Ag4 S4 113.27(12) . .
Ag1 Ag2 Ag4 S4 -29.24(9) . .
S1 Ag2 Ag4 S3 112.78(12) . 1_455
S2 Ag2 Ag4 S3 -77.35(11) . 1_455
Ag1 Ag2 Ag4 S3 140.14(8) . 1_455
S1 Ag2 Ag4 Ag1 -27.36(10) . .
S2 Ag2 Ag4 Ag1 142.51(9) . .
O4 C8 N1 C1 3.2(14) . .
C13 C8 N1 C1 -179.4(9) . .
O4 C8 N1 C4 173.6(9) . .
C13 C8 N1 C4 -9.0(15) . .
P2 C1 N1 C8 122.0(9) . .
P2 C1 N1 C4 -49.4(11) . .
N3 C4 N1 C8 -112.5(12) . .
N3 C4 N1 C1 58.3(13) . .
O3 C6 N2 C2 4.9(17) . .
C7 C6 N2 C2 -173.8(11) . .
O3 C6 N2 C5 171.5(11) . .
C7 C6 N2 C5 -7.2(18) . .
P2 C2 N2 C6 -145.1(9) . .
P2 C2 N2 C5 47.3(12) . .
N3 C5 N2 C6 141.9(11) . .
N3 C5 N2 C2 -51.9(14) . .
N1 C4 N3 C5 64.4(14) . .
N1 C4 N3 C3 -70.3(13) . .
N2 C5 N3 C4 -69.5(13) . .
N2 C5 N3 C3 64.2(13) . .
P2 C3 N3 C4 68.3(10) . .
P2 C3 N3 C5 -67.7(10) . .
O7 C19 N6 C21 170.1(11) . .
C20 C19 N6 C21 -9.7(17) . .
O7 C19 N6 C18 -1.7(16) . .
C20 C19 N6 C18 178.5(10) . .
N7 C21 N6 C19 -115.1(12) . .
N7 C21 N6 C18 56.9(13) . .
P4 C18 N6 C19 119.6(10) . .
P4 C18 N6 C21 -53.3(11) . .
N8 C23 N7 C21 -67.7(13) . .
N8 C23 N7 C22 68.3(13) . .
N6 C21 N7 C23 69.7(13) . .
N6 C21 N7 C22 -66.0(13) . .
P4 C22 N7 C23 -72.0(10) . .
P4 C22 N7 C21 65.9(10) . .
O8 C25 N8 C23 167.8(10) . .
C39 C25 N8 C23 -11.4(16) . .
O8 C25 N8 C24 2.7(15) . .
C39 C25 N8 C24 -176.5(10) . .
N7 C23 N8 C25 148.2(10) . .
N7 C23 N8 C24 -46.9(14) . .
P4 C24 N8 C25 -157.5(8) . .
P4 C24 N8 C23 36.8(12) . .
O9 C26 N9 C37 167.5(10) . .
C38 C26 N9 C37 -10.1(16) . .
O9 C26 N9 C27 3.7(15) . .
C38 C26 N9 C27 -174.0(10) . .
N12 C37 N9 C26 147.1(10) . .
N12 C37 N9 C27 -49.3(13) . .
P5 C27 N9 C26 -154.8(8) . .
P5 C27 N9 C37 40.4(12) . .
O12 C33 N11 C32 0.4(17) . .
C34 C33 N11 C32 -178.6(10) . .
O12 C33 N11 C35 175.3(11) . .
C34 C33 N11 C35 -3.8(17) . .
P5 C32 N11 C33 124.5(9) . .
P5 C32 N11 C35 -50.9(11) . .
N12 C35 N11 C33 -120.6(12) . .
N12 C35 N11 C32 54.4(13) . .
N11 C35 N12 C37 71.5(12) . .
N11 C35 N12 C36 -64.8(12) . .
N9 C37 N12 C35 -68.5(12) . .
N9 C37 N12 C36 69.4(12) . .
P5 C36 N12 C35 64.7(9) . .
P5 C36 N12 C37 -74.0(10) . .
O15 C45 N14 C47 175.4(12) . .
C46 C45 N14 C47 -4.3(18) . .
O15 C45 N14 C44 2.9(17) . .
C46 C45 N14 C44 -176.8(11) . .
N15 C47 N14 C45 134.5(13) . .
N15 C47 N14 C44 -53.0(15) . .
P8 C44 N14 C45 -139.7(9) . .
P8 C44 N14 C47 46.9(13) . .
N14 C47 N15 C49 -67.6(15) . .
N14 C47 N15 C48 65.1(14) . .
N16 C49 N15 C47 64.7(14) . .
N16 C49 N15 C48 -67.8(13) . .
P8 C48 N15 C47 -66.8(11) . .
P8 C48 N15 C49 67.3(10) . .
O16 C51 N16 C49 176.3(10) . .
C52 C51 N16 C49 -6.4(16) . .
O16 C51 N16 C50 2.5(15) . .
C52 C51 N16 C50 179.8(10) . .
N15 C49 N16 C51 -118.9(12) . .
N15 C49 N16 C50 55.2(14) . .
P8 C50 N16 C51 127.2(9) . .
P8 C50 N16 C49 -47.2(11) . .
C10 C9 O1 P1 -146.4(19) . .
C12 C11 O2 P1 108(2) . .
N1 C8 O4 Ag3 168.7(7) . .
C13 C8 O4 Ag3 -8.7(13) . .
O16 Ag3 O4 C8 -162.6(8) . .
S3 Ag3 O4 C8 64.3(8) . .
S2 Ag3 O4 C8 -55.4(9) 1_655 .
C15 C14 O5 P3 -172.5(10) . .
C17 C16 O6 P3 157.6(12) . .
N8 C25 O8 Ag1 163.0(7) . .
C39 C25 O8 Ag1 -17.8(15) . .
O9 Ag1 O8 C25 -175.3(9) . .
S1 Ag1 O8 C25 102.1(9) . .
S4 Ag1 O8 C25 -59.3(9) . .
Ag4 Ag1 O8 C25 -15.2(9) . .
Ag2 Ag1 O8 C25 58.2(10) . .
N9 C26 O9 Ag1 164.6(8) . .
C38 C26 O9 Ag1 -17.8(15) . .
O8 Ag1 O9 C26 -175.3(9) . .
S1 Ag1 O9 C26 -60.1(9) . .
S4 Ag1 O9 C26 100.1(8) . .
Ag4 Ag1 O9 C26 51.2(11) . .
Ag2 Ag1 O9 C26 -18.9(9) . .
C29 C28 O10 P6 -168.5(10) . .
C31 C30 O11 P6 177.0(15) . .
C41 C40 O13 P7 98.0(19) . .
C43 C42 O14 P7 158.5(11) . .
N16 C51 O16 Ag3 170.1(7) . .
C52 C51 O16 Ag3 -7.2(14) . .
O4 Ag3 O16 C51 -166.3(9) . .
S3 Ag3 O16 C51 -52.7(9) . .
S2 Ag3 O16 C51 65.1(9) 1_655 .
C9 O1 P1 O2 -66.5(14) . .
C9 O1 P1 N4 174.6(13) . .
C9 O1 P1 S1 50.8(14) . .
C11 O2 P1 O1 -68.0(15) . .
C11 O2 P1 N4 48.5(16) . .
C11 O2 P1 S1 173.4(14) . .
P2 N4 P1 O1 -46.8(10) . .
P2 N4 P1 O2 -164.7(8) . .
P2 N4 P1 S1 74.1(9) . .
P1 N4 P2 C3 52.7(11) . .
P1 N4 P2 C2 169.4(8) . .
P1 N4 P2 C1 -70.1(10) . .
N3 C3 P2 N4 176.0(7) . .
N3 C3 P2 C2 56.5(9) . .
N3 C3 P2 C1 -55.5(9) . .
N2 C2 P2 N4 -175.7(8) . .
N2 C2 P2 C3 -48.6(9) . .
N2 C2 P2 C1 59.6(9) . .
N1 C1 P2 N4 179.6(7) . .
N1 C1 P2 C3 48.3(9) . .
N1 C1 P2 C2 -59.8(9) . .
C16 O6 P3 N5 170.6(10) . .
C16 O6 P3 O5 48.8(11) . .
C16 O6 P3 S3 -65.2(11) . .
P4 N5 P3 O6 -2.5(11) . .
P4 N5 P3 O5 116.2(10) . .
P4 N5 P3 S3 -125.8(9) . .
C14 O5 P3 O6 62.6(11) . .
C14 O5 P3 N5 -56.2(11) . .
C14 O5 P3 S3 -178.9(9) . .
P3 N5 P4 C24 119.4(10) . .
P3 N5 P4 C18 -121.8(10) . .
P3 N5 P4 C22 -2.1(13) . .
N8 C24 P4 N5 -172.5(8) . .
N8 C24 P4 C18 67.6(9) . .
N8 C24 P4 C22 -39.9(9) . .
N6 C18 P4 N5 -174.9(8) . .
N6 C18 P4 C24 -54.8(9) . .
N6 C18 P4 C22 53.5(9) . .
N7 C22 P4 N5 179.1(7) . .
N7 C22 P4 C24 54.4(8) . .
N7 C22 P4 C18 -57.6(8) . .
N11 C32 P5 N10 -177.9(7) . 1_655
N11 C32 P5 C36 50.9(9) . .
N11 C32 P5 C27 -56.9(8) . .
N12 C36 P5 N10 -178.0(7) . 1_655
N12 C36 P5 C32 -54.8(8) . .
N12 C36 P5 C27 57.4(8) . .
N9 C27 P5 N10 -174.7(8) . 1_655
N9 C27 P5 C32 65.6(9) . .
N9 C27 P5 C36 -43.2(9) . .
P5 N10 P6 O10 120.8(8) 1_455 .
P5 N10 P6 O11 2.7(10) 1_455 .
P5 N10 P6 S2 -120.0(8) 1_455 .
C28 O10 P6 N10 -58.7(10) . .
C28 O10 P6 O11 60.0(10) . .
C28 O10 P6 S2 177.0(8) . .
C30 O11 P6 N10 173.4(10) . .
C30 O11 P6 O10 52.7(11) . .
C30 O11 P6 S2 -61.4(11) . .
C40 O13 P7 O14 -70.4(12) . .
C40 O13 P7 N13 46.3(13) . .
C40 O13 P7 S4 171.6(11) . .
C42 O14 P7 O13 -68.5(12) . .
C42 O14 P7 N13 173.9(11) . .
C42 O14 P7 S4 48.5(11) . .
P8 N13 P7 O13 -163.5(8) . .
P8 N13 P7 O14 -46.2(10) . .
P8 N13 P7 S4 75.7(9) . .
P7 N13 P8 C48 48.9(11) . .
P7 N13 P8 C44 166.2(8) . .
P7 N13 P8 C50 -74.4(10) . .
N15 C48 P8 N13 177.0(7) . .
N15 C48 P8 C44 56.3(9) . .
N15 C48 P8 C50 -54.9(9) . .
N14 C44 P8 N13 -176.6(8) . .
N14 C44 P8 C48 -48.2(10) . .
N14 C44 P8 C50 60.2(10) . .
N16 C50 P8 N13 179.5(7) . .
N16 C50 P8 C48 47.3(9) . .
N16 C50 P8 C44 -60.1(9) . .
O1 P1 S1 Ag2 -109.4(4) . .
O2 P1 S1 Ag2 8.7(5) . .
N4 P1 S1 Ag2 131.4(4) . .
O1 P1 S1 Ag1 168.7(4) . .
O2 P1 S1 Ag1 -73.2(4) . .
N4 P1 S1 Ag1 49.4(5) . .
S2 Ag2 S1 P1 168.1(5) . .
Ag4 Ag2 S1 P1 -66.69(17) . .
Ag1 Ag2 S1 P1 -96.28(18) . .
S2 Ag2 S1 Ag1 -95.6(5) . .
Ag4 Ag2 S1 Ag1 29.59(9) . .
O8 Ag1 S1 P1 -47.0(3) . .
O9 Ag1 S1 P1 -125.9(2) . .
S4 Ag1 S1 P1 92.6(3) . .
Ag4 Ag1 S1 P1 77.93(15) . .
Ag2 Ag1 S1 P1 107.90(18) . .
O8 Ag1 S1 Ag2 -154.9(2) . .
O9 Ag1 S1 Ag2 126.2(2) . .
S4 Ag1 S1 Ag2 -15.3(3) . .
Ag4 Ag1 S1 Ag2 -29.97(10) . .
N10 P6 S2 Ag2 -114.3(4) . .
O10 P6 S2 Ag2 8.4(4) . .
O11 P6 S2 Ag2 123.8(3) . .
N10 P6 S2 Ag3 -8.5(4) . 1_455
O10 P6 S2 Ag3 114.1(3) . 1_455
O11 P6 S2 Ag3 -130.5(3) . 1_455
S1 Ag2 S2 P6 -65.3(6) . .
Ag4 Ag2 S2 P6 167.78(14) . .
Ag1 Ag2 S2 P6 -151.27(11) . .
S1 Ag2 S2 Ag3 -171.9(5) . 1_455
Ag4 Ag2 S2 Ag3 61.10(8) . 1_455
Ag1 Ag2 S2 Ag3 102.05(11) . 1_455
O6 P3 S3 Ag4 121.7(4) . 1_655
N5 P3 S3 Ag4 -116.9(4) . 1_655
O5 P3 S3 Ag4 5.7(4) . 1_655
O6 P3 S3 Ag3 -134.3(4) . .
N5 P3 S3 Ag3 -12.9(5) . .
O5 P3 S3 Ag3 109.7(4) . .
O16 Ag3 S3 P3 -10.1(3) . .
O4 Ag3 S3 P3 90.7(2) . .
S2 Ag3 S3 P3 -132.19(14) 1_655 .
O16 Ag3 S3 Ag4 90.4(3) . 1_655
O4 Ag3 S3 Ag4 -168.8(2) . 1_655
S2 Ag3 S3 Ag4 -31.65(11) 1_655 1_655
O13 P7 S4 Ag4 4.9(4) . .
O14 P7 S4 Ag4 -112.6(4) . .
N13 P7 S4 Ag4 126.5(4) . .
O13 P7 S4 Ag1 -72.2(4) . .
O14 P7 S4 Ag1 170.2(4) . .
N13 P7 S4 Ag1 49.3(4) . .
S3 Ag4 S4 P7 163.9(4) 1_455 .
Ag1 Ag4 S4 P7 -92.73(16) . .
Ag2 Ag4 S4 P7 -60.78(17) . .
S3 Ag4 S4 Ag1 -103.3(4) 1_455 .
Ag2 Ag4 S4 Ag1 31.95(9) . .
O8 Ag1 S4 P7 -126.7(2) . .
O9 Ag1 S4 P7 -46.9(3) . .
S1 Ag1 S4 P7 89.5(3) . .
Ag4 Ag1 S4 P7 108.37(17) . .
Ag2 Ag1 S4 P7 77.84(14) . .
O8 Ag1 S4 Ag4 125.0(2) . .
O9 Ag1 S4 Ag4 -155.3(2) . .
S1 Ag1 S4 Ag4 -18.9(3) . .
Ag2 Ag1 S4 Ag4 -30.52(9) . .
